data_4081709
loop_
_publ_author_name
'Schwamm, Ryan J.'
'Coles, Martyn P.'

_publ_section_title
;
 Catalytic C--C Bond Formation Promoted by Organo- and Amidomagnesium(II)
 Compounds
;
_journal_issue 19
_journal_name_full Organometallics
_journal_page_first 5277
_journal_paper_doi 10.1021/om400909e
_journal_volume 32
_journal_year 2013
_chemical_compound_source 'synthesis as described'
_chemical_formula_moiety 'C38 H54 Mg1 N4 O2'
_chemical_formula_sum 'C38 H54 Mg N4 O2'
_chemical_formula_weight 623.16
_chemical_name_systematic
;
 ?
;
_space_group_IT_number 2
_symmetry_cell_setting triclinic
_symmetry_Int_Tables_number 2
_symmetry_space_group_name_Hall '-P 1'
_symmetry_space_group_name_H-M 'P -1'
_atom_sites_solution_hydrogens geom
_atom_sites_solution_primary direct
_atom_sites_solution_secondary difmap
_audit_conform_dict_location ftp://ftp.iucr.org/pub/cif_core.dic
_audit_conform_dict_name cif_core.dic
_audit_conform_dict_version 2.3
_audit_creation_date 2013-07-22T12:02:38-00:00
_audit_creation_method 'WinGX routine CIF_UPDATE'
_cell_angle_alpha 78.282(3)
_cell_angle_beta 70.533(3)
_cell_angle_gamma 77.850(3)
_cell_formula_units_Z 1
_cell_length_a 9.3730(3)
_cell_length_b 10.0360(4)
_cell_length_c 10.5466(4)
_cell_measurement_reflns_used 7633
_cell_measurement_temperature 120.01(10)
_cell_measurement_theta_max 73.546
_cell_measurement_theta_min 4.544
_cell_measurement_wavelength 1.5418
_cell_volume 904.86(6)
_computing_cell_refinement
;
        CrysAlisPro, Agilent Technologies,
        Version 1.171.36.28 (release 01-02-2013 CrysAlis171 .NET)
        (compiled Feb  1 2013,16:14:44)
;
_computing_data_collection
;
        CrysAlisPro, Agilent Technologies,
        Version 1.171.36.28 (release 01-02-2013 CrysAlis171 .NET)
        (compiled Feb  1 2013,16:14:44)
;
_computing_data_reduction
;
        CrysAlisPro, Agilent Technologies,
        Version 1.171.36.28 (release 01-02-2013 CrysAlis171 .NET)
        (compiled Feb  1 2013,16:14:44)
;
_computing_molecular_graphics 'Ortep-3 for Windows (Farrugia, 1997)'
_computing_publication_material 'WinGX publication routines (Farrugia, 1999)'
_computing_structure_refinement 'SHELXL-97 (Sheldrick, 1997)'
_computing_structure_solution 'SHELXS-86 (Sheldrick, 1986)'
_diffrn_ambient_temperature 120.01(10)
_diffrn_detector_area_resol_mean 10.6501
_diffrn_measured_fraction_theta_full 0.9975
_diffrn_measured_fraction_theta_max 0.9703
_diffrn_measurement_device_type 'SuperNova, Dual, Cu at zero, Atlas'
_diffrn_measurement_method '\w scans'
_diffrn_orient_matrix_UB_11 -0.0013037
_diffrn_orient_matrix_UB_12 -0.1456998
_diffrn_orient_matrix_UB_13 0.0820253
_diffrn_orient_matrix_UB_21 -0.1751342
_diffrn_orient_matrix_UB_22 0.0324143
_diffrn_orient_matrix_UB_23 0.0617555
_diffrn_orient_matrix_UB_31 -0.021472
_diffrn_orient_matrix_UB_32 -0.0538559
_diffrn_orient_matrix_UB_33 -0.1181981
_diffrn_radiation_monochromator mirror
_diffrn_radiation_probe x-ray
_diffrn_radiation_type 'Cu K\a'
_diffrn_radiation_wavelength 1.5418
_diffrn_reflns_av_R_equivalents 0.016
_diffrn_reflns_av_unetI/netI 0.0175
_diffrn_reflns_limit_h_max 11
_diffrn_reflns_limit_h_min -11
_diffrn_reflns_limit_k_max 12
_diffrn_reflns_limit_k_min -12
_diffrn_reflns_limit_l_max 13
_diffrn_reflns_limit_l_min -12
_diffrn_reflns_number 10483
_diffrn_reflns_theta_full 66.9682
_diffrn_reflns_theta_max 73.9085
_diffrn_reflns_theta_min 4.5544
_exptl_absorpt_coefficient_mu 0.703
_exptl_absorpt_correction_T_max 1
_exptl_absorpt_correction_T_min 0.63196
_exptl_absorpt_correction_type multi-scan
_exptl_absorpt_process_details
;
        CrysAlisPro, Agilent Technologies,
        Version 1.171.36.28 (release 01-02-2013 CrysAlis171 .NET)
        (compiled Feb  1 2013,16:14:44)
        Empirical absorption correction using spherical harmonics,
 implemented in SCALE3 ABSPACK scaling algorithm.
;
_exptl_crystal_colour Colourless
_exptl_crystal_density_diffrn 1.144
_exptl_crystal_density_method 'not measured'
_exptl_crystal_description prism
_exptl_crystal_F_000 338
_exptl_crystal_size_max 0.34
_exptl_crystal_size_mid 0.3
_exptl_crystal_size_min 0.21
_refine_diff_density_max 0.194
_refine_diff_density_min -0.173
_refine_diff_density_rms 0.037
_refine_ls_extinction_method none
_refine_ls_goodness_of_fit_ref 1.025
_refine_ls_hydrogen_treatment constr
_refine_ls_matrix_type full
_refine_ls_number_parameters 205
_refine_ls_number_reflns 3565
_refine_ls_number_restraints 0
_refine_ls_restrained_S_all 1.025
_refine_ls_R_factor_all 0.0358
_refine_ls_R_factor_gt 0.0345
_refine_ls_shift/su_max 0
_refine_ls_shift/su_mean 0
_refine_ls_structure_factor_coef Fsqd
_refine_ls_weighting_details 'calc w=1/[\s^2^(Fo^2^)+(0.0492P)^2^+0.2692P] where P=(Fo^2^+2Fc^2^)/3'
_refine_ls_weighting_scheme calc
_refine_ls_wR_factor_gt 0.09
_refine_ls_wR_factor_ref 0.0914
_reflns_number_gt 3416
_reflns_number_total 3565
_reflns_threshold_expression >2sigma(I)
_cod_data_source_file om400909e_si_002.cif
_cod_data_source_block Compound-5(THF)
_cod_database_code 4081709

loop_
_symmetry_equiv_pos_as_xyz
'x, y, z'
'-x, -y, -z'

loop_
_atom_site_label
_atom_site_type_symbol
_atom_site_fract_x
_atom_site_fract_y
_atom_site_fract_z
_atom_site_U_iso_or_equiv
_atom_site_adp_type
_atom_site_occupancy
_atom_site_symmetry_multiplicity
_atom_site_calc_flag
_atom_site_refinement_flags
Mg Mg 0.5 0.5 0 0.01466(12) Uani 1 2 d S
O O 0.33856(8) 0.67692(7) -0.05120(8) 0.02250(18) Uani 1 1 d .
N1 N 0.35530(9) 0.35917(8) -0.00380(8) 0.01781(18) Uani 1 1 d .
N2 N 0.32797(9) 0.44116(8) 0.18838(8) 0.01748(18) Uani 1 1 d .
C1 C 0.28267(10) 0.36130(9) 0.12777(10) 0.0168(2) Uani 1 1 d .
C2 C 0.16065(11) 0.27942(10) 0.20234(10) 0.0193(2) Uani 1 1 d .
C3 C 0.06169(12) 0.21211(11) 0.26589(10) 0.0202(2) Uani 1 1 d .
C4 C -0.05630(12) 0.12989(11) 0.34185(10) 0.0199(2) Uani 1 1 d .
C5 C -0.02744(13) -0.01273(11) 0.34296(11) 0.0245(2) Uani 1 1 d .
H5 H 0.0699 -0.0554 0.2927 0.029 Uiso 1 1 calc R
C6 C -0.14095(14) -0.09209(12) 0.41739(12) 0.0306(3) Uani 1 1 d .
H6 H -0.1212 -0.189 0.4178 0.037 Uiso 1 1 calc R
C7 C -0.28307(14) -0.03032(13) 0.49116(12) 0.0325(3) Uani 1 1 d .
H7 H -0.3603 -0.0849 0.5425 0.039 Uiso 1 1 calc R
C8 C -0.31245(13) 0.11097(13) 0.49004(11) 0.0308(3) Uani 1 1 d .
H8 H -0.4101 0.1531 0.5404 0.037 Uiso 1 1 calc R
C9 C -0.20003(12) 0.19152(12) 0.41574(11) 0.0248(2) Uani 1 1 d .
H9 H -0.2209 0.2884 0.4152 0.03 Uiso 1 1 calc R
C10 C 0.31810(12) 0.27256(11) -0.07992(10) 0.0223(2) Uani 1 1 d .
H10 H 0.248 0.2099 -0.0144 0.027 Uiso 1 1 calc R
C11 C 0.23661(15) 0.36056(14) -0.17887(12) 0.0334(3) Uani 1 1 d .
H11A H 0.1434 0.416 -0.1285 0.05 Uiso 1 1 calc R
H11B H 0.2093 0.3006 -0.227 0.05 Uiso 1 1 calc R
H11C H 0.3047 0.4216 -0.2446 0.05 Uiso 1 1 calc R
C12 C 0.46399(14) 0.18482(13) -0.15503(12) 0.0320(3) Uani 1 1 d .
H12A H 0.5146 0.1295 -0.0896 0.048 Uiso 1 1 calc R
H12B H 0.5331 0.2449 -0.2209 0.048 Uiso 1 1 calc R
H12C H 0.438 0.1237 -0.2028 0.048 Uiso 1 1 calc R
C13 C 0.25479(12) 0.45303(11) 0.33176(10) 0.0211(2) Uani 1 1 d .
H13 H 0.1982 0.3734 0.3759 0.025 Uiso 1 1 calc R
C14 C 0.37660(14) 0.44805(13) 0.39940(11) 0.0304(3) Uani 1 1 d .
H14A H 0.4487 0.362 0.3873 0.046 Uiso 1 1 calc R
H14B H 0.3276 0.4524 0.4966 0.046 Uiso 1 1 calc R
H14C H 0.4319 0.5265 0.3578 0.046 Uiso 1 1 calc R
C15 C 0.14104(13) 0.58632(13) 0.34880(12) 0.0311(3) Uani 1 1 d .
H15A H 0.0636 0.5878 0.3047 0.047 Uiso 1 1 calc R
H15B H 0.1955 0.6652 0.3069 0.047 Uiso 1 1 calc R
H15C H 0.0909 0.5915 0.4458 0.047 Uiso 1 1 calc R
C16 C 0.17817(11) 0.67907(11) -0.02925(11) 0.0229(2) Uani 1 1 d .
H16A H 0.1368 0.6102 0.0492 0.027 Uiso 1 1 calc R
H16B H 0.1612 0.6589 -0.1107 0.027 Uiso 1 1 calc R
C17 C 0.10191(12) 0.82462(11) -0.00115(11) 0.0245(2) Uani 1 1 d .
H17A H 0.0588 0.8279 0.0978 0.029 Uiso 1 1 calc R
H17B H 0.0189 0.858 -0.0436 0.029 Uiso 1 1 calc R
C18 C 0.23250(13) 0.91113(11) -0.06566(14) 0.0308(3) Uani 1 1 d .
H18A H 0.2082 0.986 -0.1359 0.037 Uiso 1 1 calc R
H18B H 0.2515 0.952 0.004 0.037 Uiso 1 1 calc R
C19 C 0.37047(12) 0.80854(10) -0.12856(11) 0.0240(2) Uani 1 1 d .
H19A H 0.382 0.8096 -0.2255 0.029 Uiso 1 1 calc R
H19B H 0.4655 0.8303 -0.1215 0.029 Uiso 1 1 calc R

loop_
_atom_site_aniso_label
_atom_site_aniso_U_11
_atom_site_aniso_U_22
_atom_site_aniso_U_33
_atom_site_aniso_U_23
_atom_site_aniso_U_13
_atom_site_aniso_U_12
Mg 0.0132(2) 0.0148(2) 0.0157(2) -0.00105(16) -0.00292(17) -0.00491(16)
O 0.0150(3) 0.0167(4) 0.0325(4) 0.0033(3) -0.0062(3) -0.0037(3)
N1 0.0172(4) 0.0193(4) 0.0178(4) -0.0023(3) -0.0038(3) -0.0075(3)
N2 0.0170(4) 0.0188(4) 0.0163(4) -0.0015(3) -0.0030(3) -0.0063(3)
C1 0.0144(4) 0.0156(4) 0.0198(5) 0.0005(4) -0.0055(4) -0.0032(4)
C2 0.0189(5) 0.0206(5) 0.0190(5) -0.0019(4) -0.0060(4) -0.0053(4)
C3 0.0208(5) 0.0225(5) 0.0186(5) -0.0019(4) -0.0059(4) -0.0071(4)
C4 0.0209(5) 0.0253(5) 0.0155(4) 0.0001(4) -0.0057(4) -0.0109(4)
C5 0.0254(5) 0.0255(5) 0.0231(5) -0.0014(4) -0.0064(4) -0.0087(4)
C6 0.0364(6) 0.0265(6) 0.0319(6) 0.0042(5) -0.0124(5) -0.0155(5)
C7 0.0295(6) 0.0425(7) 0.0269(6) 0.0089(5) -0.0076(5) -0.0237(5)
C8 0.0212(5) 0.0455(7) 0.0231(5) -0.0016(5) -0.0020(4) -0.0108(5)
C9 0.0239(5) 0.0289(6) 0.0220(5) -0.0033(4) -0.0051(4) -0.0080(4)
C10 0.0239(5) 0.0246(5) 0.0207(5) -0.0046(4) -0.0031(4) -0.0131(4)
C11 0.0358(6) 0.0421(7) 0.0309(6) -0.0050(5) -0.0158(5) -0.0150(5)
C12 0.0334(6) 0.0313(6) 0.0313(6) -0.0136(5) -0.0006(5) -0.0112(5)
C13 0.0221(5) 0.0233(5) 0.0172(5) -0.0022(4) -0.0023(4) -0.0091(4)
C14 0.0318(6) 0.0390(7) 0.0226(5) -0.0048(5) -0.0112(5) -0.0050(5)
C15 0.0256(5) 0.0378(7) 0.0280(6) -0.0124(5) -0.0043(4) 0.0002(5)
C16 0.0162(5) 0.0209(5) 0.0314(6) -0.0006(4) -0.0086(4) -0.0033(4)
C17 0.0197(5) 0.0237(5) 0.0292(6) -0.0044(4) -0.0071(4) -0.0012(4)
C18 0.0231(5) 0.0194(5) 0.0491(7) -0.0032(5) -0.0117(5) -0.0018(4)
C19 0.0225(5) 0.0179(5) 0.0289(5) 0.0038(4) -0.0070(4) -0.0053(4)

loop_
_atom_type_symbol
_atom_type_description
_atom_type_scat_dispersion_real
_atom_type_scat_dispersion_imag
_atom_type_scat_source
C C 0.0033 0.0016 'International Tables Vol C Tables 4.2.6.8 and 6.1.1.4'
H H 0 0 'International Tables Vol C Tables 4.2.6.8 and 6.1.1.4'
Mg Mg 0.0486 0.0363 'International Tables Vol C Tables 4.2.6.8 and 6.1.1.4'
N N 0.0061 0.0033 'International Tables Vol C Tables 4.2.6.8 and 6.1.1.4'
O O 0.0106 0.006 'International Tables Vol C Tables 4.2.6.8 and 6.1.1.4'

loop_
_geom_angle_atom_site_label_1
_geom_angle_atom_site_label_2
_geom_angle_atom_site_label_3
_geom_angle
_geom_angle_site_symmetry_1
_geom_angle_site_symmetry_3
N2 Mg N2 180.00(4) 2_665 .
N2 Mg N1 117.23(3) 2_665 .
N2 Mg N1 62.77(3) . .
N2 Mg N1 62.77(3) 2_665 2_665
N2 Mg N1 117.23(3) . 2_665
N1 Mg N1 180.00(4) . 2_665
N2 Mg O 90.32(3) 2_665 2_665
N2 Mg O 89.68(3) . 2_665
N1 Mg O 88.94(3) . 2_665
N1 Mg O 91.06(3) 2_665 2_665
N2 Mg O 89.68(3) 2_665 .
N2 Mg O 90.32(3) . .
N1 Mg O 91.06(3) . .
N1 Mg O 88.94(3) 2_665 .
O Mg O 180.00(4) 2_665 .
N2 Mg C1 148.63(3) 2_665 .
N2 Mg C1 31.37(3) . .
N1 Mg C1 31.40(3) . .
N1 Mg C1 148.60(3) 2_665 .
O Mg C1 88.88(3) 2_665 .
O Mg C1 91.12(3) . .
N2 Mg C1 31.37(3) 2_665 2_665
N2 Mg C1 148.63(3) . 2_665
N1 Mg C1 148.60(3) . 2_665
N1 Mg C1 31.40(3) 2_665 2_665
O Mg C1 91.12(3) 2_665 2_665
O Mg C1 88.88(3) . 2_665
C1 Mg C1 180.0000(10) . 2_665
C19 O C16 105.03(7) . .
C19 O Mg 128.29(6) . .
C16 O Mg 126.21(6) . .
C1 N1 C10 121.12(8) . .
C1 N1 Mg 90.34(6) . .
C10 N1 Mg 148.44(6) . .
C1 N2 C13 120.99(8) . .
C1 N2 Mg 90.57(6) . .
C13 N2 Mg 148.44(7) . .
N2 C1 N1 116.31(8) . .
N2 C1 C2 121.67(9) . .
N1 C1 C2 122.01(9) . .
N2 C1 Mg 58.06(5) . .
N1 C1 Mg 58.26(5) . .
C2 C1 Mg 178.65(7) . .
C3 C2 C1 178.57(11) . .
C2 C3 C4 179.41(12) . .
C9 C4 C5 119.44(9) . .
C9 C4 C3 120.41(10) . .
C5 C4 C3 120.15(10) . .
C6 C5 C4 120.08(11) . .
C6 C5 H5 120 . .
C4 C5 H5 120 . .
C7 C6 C5 120.17(11) . .
C7 C6 H6 119.9 . .
C5 C6 H6 119.9 . .
C8 C7 C6 119.99(10) . .
C8 C7 H7 120 . .
C6 C7 H7 120 . .
C7 C8 C9 120.40(11) . .
C7 C8 H8 119.8 . .
C9 C8 H8 119.8 . .
C8 C9 C4 119.92(11) . .
C8 C9 H9 120 . .
C4 C9 H9 120 . .
N1 C10 C11 110.50(9) . .
N1 C10 C12 109.70(9) . .
C11 C10 C12 110.87(10) . .
N1 C10 H10 108.6 . .
C11 C10 H10 108.6 . .
C12 C10 H10 108.6 . .
C10 C11 H11A 109.5 . .
C10 C11 H11B 109.5 . .
H11A C11 H11B 109.5 . .
C10 C11 H11C 109.5 . .
H11A C11 H11C 109.5 . .
H11B C11 H11C 109.5 . .
C10 C12 H12A 109.5 . .
C10 C12 H12B 109.5 . .
H12A C12 H12B 109.5 . .
C10 C12 H12C 109.5 . .
H12A C12 H12C 109.5 . .
H12B C12 H12C 109.5 . .
N2 C13 C14 109.49(8) . .
N2 C13 C15 110.55(9) . .
C14 C13 C15 110.57(9) . .
N2 C13 H13 108.7 . .
C14 C13 H13 108.7 . .
C15 C13 H13 108.7 . .
C13 C14 H14A 109.5 . .
C13 C14 H14B 109.5 . .
H14A C14 H14B 109.5 . .
C13 C14 H14C 109.5 . .
H14A C14 H14C 109.5 . .
H14B C14 H14C 109.5 . .
C13 C15 H15A 109.5 . .
C13 C15 H15B 109.5 . .
H15A C15 H15B 109.5 . .
C13 C15 H15C 109.5 . .
H15A C15 H15C 109.5 . .
H15B C15 H15C 109.5 . .
O C16 C17 105.20(8) . .
O C16 H16A 110.7 . .
C17 C16 H16A 110.7 . .
O C16 H16B 110.7 . .
C17 C16 H16B 110.7 . .
H16A C16 H16B 108.8 . .
C16 C17 C18 104.07(8) . .
C16 C17 H17A 110.9 . .
C18 C17 H17A 110.9 . .
C16 C17 H17B 110.9 . .
C18 C17 H17B 110.9 . .
H17A C17 H17B 109 . .
C19 C18 C17 104.16(8) . .
C19 C18 H18A 110.9 . .
C17 C18 H18A 110.9 . .
C19 C18 H18B 110.9 . .
C17 C18 H18B 110.9 . .
H18A C18 H18B 108.9 . .
O C19 C18 104.89(8) . .
O C19 H19A 110.8 . .
C18 C19 H19A 110.8 . .
O C19 H19B 110.8 . .
C18 C19 H19B 110.8 . .
H19A C19 H19B 108.8 . .

loop_
_geom_bond_atom_site_label_1
_geom_bond_atom_site_label_2
_geom_bond_distance
_geom_bond_site_symmetry_2
Mg N2 2.1644(8) 2_665
Mg N2 2.1644(8) .
Mg N1 2.1691(8) .
Mg N1 2.1691(8) 2_665
Mg O 2.1814(7) 2_665
Mg O 2.1814(7) .
Mg C1 2.5505(9) .
Mg C1 2.5505(9) 2_665
O C19 1.4373(12) .
O C16 1.4389(12) .
N1 C1 1.3288(13) .
N1 C10 1.4557(13) .
N2 C1 1.3279(13) .
N2 C13 1.4556(12) .
C1 C2 1.4613(13) .
C2 C3 1.1964(15) .
C3 C4 1.4390(13) .
C4 C9 1.3964(15) .
C4 C5 1.3980(15) .
C5 C6 1.3888(15) .
C5 H5 0.95 .
C6 C7 1.3862(18) .
C6 H6 0.95 .
C7 C8 1.3848(18) .
C7 H7 0.95 .
C8 C9 1.3888(15) .
C8 H8 0.95 .
C9 H9 0.95 .
C10 C11 1.5250(16) .
C10 C12 1.5256(15) .
C10 H10 1 .
C11 H11A 0.98 .
C11 H11B 0.98 .
C11 H11C 0.98 .
C12 H12A 0.98 .
C12 H12B 0.98 .
C12 H12C 0.98 .
C13 C14 1.5230(15) .
C13 C15 1.5258(15) .
C13 H13 1 .
C14 H14A 0.98 .
C14 H14B 0.98 .
C14 H14C 0.98 .
C15 H15A 0.98 .
C15 H15B 0.98 .
C15 H15C 0.98 .
C16 C17 1.5256(14) .
C16 H16A 0.99 .
C16 H16B 0.99 .
C17 C18 1.5385(15) .
C17 H17A 0.99 .
C17 H17B 0.99 .
C18 C19 1.5224(15) .
C18 H18A 0.99 .
C18 H18B 0.99 .
C19 H19A 0.99 .
C19 H19B 0.99 .
